data_1572784
loop_
_publ_author_name
'Sun, Jinming'
'Tian, Zi-You'
'Liu, Jianbo'
'Wan, Chuan'
'Dai, Chuan'
'Liu, Zhihong'
'Xing, Yun'
'Wu, Yujie'
'Hou, Zhanfeng'
'Han, Wei'
'Yin, Feng'
'Ye, Yuxin'
'Li, Zigang'

_publ_section_title
;
 Intramolecular CH&#x22ef;&#x3c0; attraction mediated conformational
 polymorphism of constrained helical peptides.
;
_journal_issue 35
_journal_name_full 'Chemical science'
_journal_page_first 14264
_journal_page_last 14272
_journal_paper_doi 10.1039/d4sc02545h
_journal_volume 15
_journal_year 2024
_chemical_absolute_configuration unk
_chemical_formula_moiety 'C30 H46 N6 O6 S, 4(H2 O)'
_chemical_formula_sum 'C30 H54 N6 O10 S'
_chemical_formula_weight 690.85
_space_group_crystal_system orthorhombic
_space_group_IT_number 19
_space_group_name_Hall 'P 2ac 2ab'
_space_group_name_H-M_alt 'P 21 21 21'
_atom_sites_solution_hydrogens mixed
_audit_creation_date 2023-02-13
_audit_creation_method
;
Olex2 1.5
(compiled 2022.04.07 svn.rca3783a0 for OlexSys, GUI svn.r6498)
;
_audit_update_record
;
2023-09-01 deposited with the CCDC.	2024-07-26 downloaded from the CCDC.
;
_cell_angle_alpha 90
_cell_angle_beta 90
_cell_angle_gamma 90
_cell_formula_units_Z 4
_cell_length_a 9.8076(2)
_cell_length_b 16.1235(3)
_cell_length_c 22.4399(4)
_cell_measurement_reflns_used 11373
_cell_measurement_temperature 100.00(10)
_cell_measurement_theta_max 75.1420
_cell_measurement_theta_min 3.3860
_cell_volume 3548.49(12)
_computing_cell_refinement 'CrysAlisPro 1.171.41.122a (Rigaku OD, 2021)'
_computing_data_collection 'CrysAlisPro 1.171.41.122a (Rigaku OD, 2021)'
_computing_data_reduction 'CrysAlisPro 1.171.41.122a (Rigaku OD, 2021)'
_computing_molecular_graphics 'Olex2 1.5 (Dolomanov et al., 2009)'
_computing_publication_material 'Olex2 1.5 (Dolomanov et al., 2009)'
_computing_structure_refinement 'SHELXL 2018/3 (Sheldrick, 2015)'
_computing_structure_solution 'SHELXT 2018/2 (Sheldrick, 2018)'
_diffrn_ambient_environment N~2~
_diffrn_ambient_temperature 100.00(10)
_diffrn_detector 'Hybrid Pixel Array Detector'
_diffrn_detector_area_resol_mean 10.0000
_diffrn_detector_type HyPix
_diffrn_measured_fraction_theta_full 0.9992
_diffrn_measured_fraction_theta_max 0.9342
_diffrn_measurement_details
;
List of Runs (angles in degrees, time in seconds):

  # Type    Start    End  Width  t~exp~   \w     \q     \k     \f   Frames
#--------------------------------------------------------------------------
  1  \w    122.00 174.00   0.50    1.93    --  105.63  87.00 -87.00  104
  2  \w     99.00 158.00   0.50    1.93    --  105.63  61.00-120.00  118
  3  \w     34.00  60.00   0.50    1.93    --  105.63 -61.00 -90.00   52
  4  \w     38.00  63.00   0.50    1.93    --  105.63 -61.00-120.00   50
  5  \w    -16.00  54.00   0.50    0.48    --   46.30 -48.00 -88.00  140
  6  \w     36.00  69.00   0.50    1.93    --  105.63 -61.00  30.00   66
  7  \w     41.00  71.00   0.50    1.93    --  105.63 -61.00  60.00   60
  8  \w     85.00 142.00   0.50    1.93    --  105.63  91.00 168.00  114
  9  \w    -22.00  26.00   0.50    0.48    --  -46.30  19.00 120.00   96
 10  \w    -17.00  13.00   0.50    0.48    --  -46.30  19.00-120.00   60
 11  \w    -13.00  26.00   0.50    0.48    --  -46.30  19.00-180.00   78
 12  \w    -60.00 -35.00   0.50    1.93    -- -104.00  61.00-150.00   50
 13  \w    -67.00 -35.00   0.50    1.93    -- -104.00  61.00-180.00   64
 14  \w    -62.00 -36.00   0.50    1.93    -- -104.00  61.00-120.00   52
 15  \w    -65.00 -35.00   0.50    1.93    -- -104.00  61.00 150.00   60
 16  \w   -112.00 -37.00   0.50    1.93    -- -104.00 125.00   0.00  150
 17  \w   -100.00 -38.00   0.50    0.48    --  -46.30 -37.00-180.00  124
 18  \w   -175.00-150.00   0.50    1.93    -- -104.00 -48.00 -88.00   50
 19  \w   -174.00 -82.00   0.50    1.93    -- -104.00 -77.00 120.00  184
 20  \w   -102.00 -77.00   0.50    1.93    -- -104.00  91.00 168.00   50
;
_diffrn_measurement_device 'four-circle diffractometer'
_diffrn_measurement_device_type 'XtaLAB Synergy R, DW system, HyPix'
_diffrn_measurement_method '\w scans'
_diffrn_orient_matrix_type 'CrysAlisPro convention (1999,Acta A55,543-557)'
_diffrn_orient_matrix_UB_11 -0.0904318000
_diffrn_orient_matrix_UB_12 0.0321861000
_diffrn_orient_matrix_UB_13 0.0511389000
_diffrn_orient_matrix_UB_21 0.0236587000
_diffrn_orient_matrix_UB_22 -0.0814107000
_diffrn_orient_matrix_UB_23 0.0343814000
_diffrn_orient_matrix_UB_31 0.1262623000
_diffrn_orient_matrix_UB_32 0.0383755000
_diffrn_orient_matrix_UB_33 0.0301830000
_diffrn_radiation_monochromator mirror
_diffrn_radiation_probe x-ray
_diffrn_radiation_type 'Cu K\a'
_diffrn_radiation_wavelength 1.54184
_diffrn_reflns_av_R_equivalents 0.0473
_diffrn_reflns_av_unetI/netI 0.0442
_diffrn_reflns_Laue_measured_fraction_full 0.999
_diffrn_reflns_Laue_measured_fraction_max 0.955
_diffrn_reflns_limit_h_max 12
_diffrn_reflns_limit_h_min -11
_diffrn_reflns_limit_k_max 20
_diffrn_reflns_limit_k_min -19
_diffrn_reflns_limit_l_max 28
_diffrn_reflns_limit_l_min -21
_diffrn_reflns_number 19530
_diffrn_reflns_point_group_measured_fraction_full 0.995
_diffrn_reflns_point_group_measured_fraction_max 0.934
_diffrn_reflns_theta_full 67.684
_diffrn_reflns_theta_max 78.169
_diffrn_reflns_theta_min 3.375
_diffrn_source 'Rotating-anode X-ray tube'
_diffrn_source_type 'Rigaku (Cu) X-ray Source'
_exptl_absorpt_coefficient_mu 1.328
_exptl_absorpt_correction_T_max 1.00000
_exptl_absorpt_correction_T_min 0.71065
_exptl_absorpt_correction_type multi-scan
_exptl_absorpt_process_details
;
CrysAlisPro 1.171.41.122a (Rigaku Oxford Diffraction, 2021)
Empirical absorption correction using spherical harmonics,
implemented in SCALE3 ABSPACK scaling algorithm.
;
_exptl_crystal_colour colourless
_exptl_crystal_colour_primary colourless
_exptl_crystal_density_diffrn 1.293
_exptl_crystal_description block
_exptl_crystal_F_000 1488
_exptl_crystal_size_max 0.23
_exptl_crystal_size_mid 0.12
_exptl_crystal_size_min 0.11
_refine_diff_density_max 0.902
_refine_diff_density_min -0.610
_refine_diff_density_rms 0.071
_refine_ls_abs_structure_details
;
 Flack x determined using 2635 quotients [(I+)-(I-)]/[(I+)+(I-)]
 (Parsons, Flack and Wagner, Acta Cryst. B69 (2013) 249-259).
;
_refine_ls_abs_structure_Flack 0.032(10)
_refine_ls_extinction_method none
_refine_ls_goodness_of_fit_ref 1.035
_refine_ls_hydrogen_treatment mixed
_refine_ls_matrix_type full
_refine_ls_number_parameters 450
_refine_ls_number_reflns 7110
_refine_ls_number_restraints 9
_refine_ls_restrained_S_all 1.035
_refine_ls_R_factor_all 0.0551
_refine_ls_R_factor_gt 0.0522
_refine_ls_shift/su_max 0.000
_refine_ls_shift/su_mean 0.000
_refine_ls_structure_factor_coef Fsqd
_refine_ls_weighting_details 'w=1/[\s^2^(Fo^2^)+(0.0989P)^2^+0.9023P] where P=(Fo^2^+2Fc^2^)/3'
_refine_ls_weighting_scheme calc
_refine_ls_wR_factor_gt 0.1399
_refine_ls_wR_factor_ref 0.1419
_reflns_Friedel_coverage 0.748
_reflns_Friedel_fraction_full 0.990
_reflns_Friedel_fraction_max 0.908
_reflns_number_gt 6711
_reflns_number_total 7110
_reflns_threshold_expression 'I > 2\s(I)'
_cod_data_source_file d4sc02545h2.cif
_cod_data_source_block aadi-bang-2_auto
_cod_database_code 1572784
_shelx_shelxl_version_number 2018/3
_shelx_space_group_comment
;
The symmetry employed for this shelxl refinement is uniquely defined
by the following loop, which should always be used as a source of
symmetry information in preference to the above space-group names.
They are only intended as comments.
;
_shelx_estimated_absorpt_t_max 0.868
_shelx_estimated_absorpt_t_min 0.750
_diffrn_oxdiff_digest_frames
;
01b562960755372977652ac7ade63ff126000299742
;
_olex2_refinement_description
;
1. Restrained distances
 O44-H44A = O44-H44B
 0.87 with sigma of 0.02
 O45-H45A = O45-H45B
 0.87 with sigma of 0.02
 O46-H46A = O46-H46B
 0.87 with sigma of 0.02
 H45A-H45B
 1.38 with sigma of 0.04
 H44A-H44B
 1.38 with sigma of 0.04
 H46A-H46B
 1.38 with sigma of 0.04
2.a Free rotating group:
 O47(H47A,H47B)
2.b Ternary CH refined with riding coordinates:
 C19(H19), C16(H16), C10(H10), C38(H38), C1(H1), C7(H7), C13(H13)
2.c Secondary CH2 refined with riding coordinates:
 C20(H20A,H20B), C6(H6A,H6B), C39(H39A,H39B), C4(H4A,H4B), C3(H3A,H3B), C2(H2A,
 H2B)
2.d Aromatic/amide H refined with riding coordinates:
 N18(H18), N9(H9), N12(H12), N15(H15), N27(H27), C22(H22), C26(H26), C25(H25),
 C24(H24), C23(H23)
2.e X=CH2 refined with riding coordinates:
 N32(H32A,H32B)
2.f Idealised Me refined as rotating group:
 C42(H42A,H42B,H42C), C43(H43A,H43B,H43C), C40(H40A,H40B,H40C), C41(H41A,H41B,
 H41C), C30(H30A,H30B,H30C)
;
_olex2_submission_special_instructions 'No special instructions were received'
_oxdiff_exptl_absorpt_empirical_details
;
Empirical correction (ABSPACK) includes:
- Absorption correction using spherical harmonics
- Frame scaling
;
_oxdiff_exptl_absorpt_empirical_full_max 1.611
_oxdiff_exptl_absorpt_empirical_full_min 0.427

loop_
_space_group_symop_operation_xyz
'x, y, z'
'-x+1/2, -y, z+1/2'
'-x, y+1/2, -z+1/2'
'x+1/2, -y+1/2, -z'

loop_
_atom_site_label
_atom_site_type_symbol
_atom_site_fract_x
_atom_site_fract_y
_atom_site_fract_z
_atom_site_U_iso_or_equiv
_atom_site_adp_type
_atom_site_occupancy
_atom_site_site_symmetry_order
_atom_site_calc_flag
_atom_site_refinement_flags_posn
_atom_site_refinement_flags_adp
_atom_site_refinement_flags_occupancy
_atom_site_disorder_assembly
_atom_site_disorder_group
S5 S 0.52863(9) 0.23149(6) 0.48698(4) 0.0299(2) Uani 1 1 d . . . . .
O34 O 0.3354(3) 0.55215(16) 0.73268(10) 0.0281(5) Uani 1 1 d . . . . .
O37 O 0.6617(3) 0.60294(16) 0.56909(10) 0.0265(5) Uani 1 1 d . . . . .
O36 O 0.4835(3) 0.42950(16) 0.54194(11) 0.0287(5) Uani 1 1 d . . . . .
O33 O 0.7084(3) 0.46587(17) 0.77067(12) 0.0303(6) Uani 1 1 d . . . . .
O44 O 0.2007(3) 0.79729(18) 0.70202(12) 0.0321(6) Uani 1 1 d D . . . .
H44A H 0.260(4) 0.781(3) 0.6752(19) 0.048 Uiso 1 1 d D U . . .
H44B H 0.240(5) 0.846(2) 0.708(2) 0.048 Uiso 1 1 d D U . . .
O45 O 0.1441(3) 0.65010(18) 0.78148(12) 0.0301(6) Uani 1 1 d D . . . .
H45A H 0.209(4) 0.621(3) 0.765(2) 0.045 Uiso 1 1 d D U . . .
H45B H 0.157(5) 0.6994(19) 0.767(2) 0.045 Uiso 1 1 d D U . . .
O35 O 0.3733(3) 0.72658(17) 0.61739(12) 0.0344(6) Uani 1 1 d . . . . .
O29 O 0.2511(3) 0.52085(17) 0.46569(12) 0.0344(6) Uani 1 1 d . . . . .
N18 N 0.4421(3) 0.48160(18) 0.65990(12) 0.0216(6) Uani 1 1 d . . . . .
H18 H 0.451936 0.473705 0.621335 0.026 Uiso 1 1 calc R U . . .
O46 O 0.9171(3) 0.55308(19) 0.82569(12) 0.0370(7) Uani 1 1 d D . . . .
H46A H 0.842(4) 0.538(4) 0.809(2) 0.056 Uiso 1 1 d D U . . .
H46B H 0.970(5) 0.579(3) 0.801(2) 0.056 Uiso 1 1 d D U . . .
N9 N 0.5810(3) 0.46239(18) 0.45442(13) 0.0233(6) Uani 1 1 d . . . . .
H9 H 0.581612 0.457042 0.415390 0.028 Uiso 1 1 calc R U . . .
N12 N 0.5197(3) 0.62589(17) 0.49156(12) 0.0221(5) Uani 1 1 d . . . . .
H12 H 0.492971 0.609909 0.455936 0.026 Uiso 1 1 calc R U . . .
N15 N 0.3252(3) 0.59935(18) 0.58030(12) 0.0218(6) Uani 1 1 d . . . . .
H15 H 0.333326 0.565470 0.549760 0.026 Uiso 1 1 calc R U . . .
N27 N 0.3160(3) 0.41714(19) 0.40533(13) 0.0249(6) Uani 1 1 d . . . . .
H27 H 0.320760 0.397005 0.368934 0.030 Uiso 1 1 calc R U . . .
C17 C 0.3474(3) 0.5344(2) 0.67933(14) 0.0213(6) Uani 1 1 d . . . . .
N32 N 0.6859(3) 0.55375(19) 0.69347(15) 0.0299(7) Uani 1 1 d . . . . .
H32A H 0.756085 0.583784 0.704962 0.036 Uiso 1 1 calc R U . . .
H32B H 0.640520 0.567398 0.661100 0.036 Uiso 1 1 calc R U . . .
C11 C 0.6200(3) 0.5841(2) 0.51919(14) 0.0206(6) Uani 1 1 d . . . . .
C19 C 0.5299(3) 0.4365(2) 0.70150(14) 0.0211(6) Uani 1 1 d . . . . .
H19 H 0.472878 0.419967 0.736471 0.025 Uiso 1 1 calc R U . . .
C16 C 0.2506(3) 0.5718(2) 0.63279(14) 0.0219(6) Uani 1 1 d . . . . .
H16 H 0.207436 0.621895 0.651124 0.026 Uiso 1 1 calc R U . . .
C14 C 0.3811(3) 0.6742(2) 0.57727(15) 0.0228(6) Uani 1 1 d . . . . .
C31 C 0.6487(4) 0.4882(2) 0.72484(15) 0.0242(7) Uani 1 1 d . . . . .
C8 C 0.4847(4) 0.4244(2) 0.48690(15) 0.0240(6) Uani 1 1 d . . . . .
C21 C 0.3741(4) 0.2768(2) 0.70432(16) 0.0258(7) Uani 1 1 d . . . . .
C28 C 0.2514(4) 0.4899(2) 0.41578(16) 0.0268(7) Uani 1 1 d . . . . .
O47 O 1.0073(4) 0.3911(3) 0.86307(16) 0.0562(9) Uani 1 1 d G . . . .
H47A H 1.042117 0.420211 0.834207 0.084 Uiso 1 1 d G U . . .
H47B H 0.944631 0.361159 0.846077 0.084 Uiso 1 1 d G U . . .
C10 C 0.6844(3) 0.5123(2) 0.48379(15) 0.0242(7) Uani 1 1 d . . . . .
H10 H 0.735050 0.476047 0.512345 0.029 Uiso 1 1 calc R U . . .
C38 C 0.1350(3) 0.5121(2) 0.61494(15) 0.0259(7) Uani 1 1 d . . . . .
H38 H 0.175404 0.464985 0.591948 0.031 Uiso 1 1 calc R U . . .
C20 C 0.5841(3) 0.3573(2) 0.67260(16) 0.0234(7) Uani 1 1 d . . . . .
H20A H 0.637707 0.372534 0.636850 0.028 Uiso 1 1 calc R U . . .
H20B H 0.646777 0.329590 0.700904 0.028 Uiso 1 1 calc R U . . .
C1 C 0.4736(3) 0.2957(2) 0.65428(15) 0.0240(7) Uani 1 1 d . . . . .
H1 H 0.420646 0.321249 0.620913 0.029 Uiso 1 1 calc R U . . .
C7 C 0.3772(4) 0.3728(2) 0.45462(16) 0.0258(7) Uani 1 1 d . . . . .
H7 H 0.303560 0.358929 0.483773 0.031 Uiso 1 1 calc R U . . .
C22 C 0.2344(4) 0.2813(3) 0.69453(19) 0.0338(8) Uani 1 1 d . . . . .
H22 H 0.201542 0.294584 0.655860 0.041 Uiso 1 1 calc R U . . .
C26 C 0.4190(4) 0.2587(2) 0.76196(18) 0.0329(8) Uani 1 1 d . . . . .
H26 H 0.514048 0.255389 0.769866 0.039 Uiso 1 1 calc R U . . .
C13 C 0.4546(4) 0.6970(2) 0.51943(15) 0.0238(7) Uani 1 1 d . . . . .
H13 H 0.526115 0.739278 0.528636 0.029 Uiso 1 1 calc R U . . .
C42 C 0.7865(4) 0.5470(2) 0.43861(18) 0.0305(8) Uani 1 1 d . . . . .
H42A H 0.823595 0.501548 0.414610 0.046 Uiso 1 1 calc R U . . .
H42B H 0.860870 0.574921 0.459790 0.046 Uiso 1 1 calc R U . . .
H42C H 0.740333 0.586857 0.412492 0.046 Uiso 1 1 calc R U . . .
C43 C 0.3523(4) 0.7350(3) 0.47637(17) 0.0322(8) Uani 1 1 d . . . . .
H43A H 0.400649 0.757741 0.441834 0.048 Uiso 1 1 calc R U . . .
H43B H 0.302099 0.779467 0.496488 0.048 Uiso 1 1 calc R U . . .
H43C H 0.288128 0.692208 0.463055 0.048 Uiso 1 1 calc R U . . .
C25 C 0.3260(5) 0.2455(2) 0.80809(19) 0.0390(9) Uani 1 1 d . . . . .
H25 H 0.357857 0.232932 0.847041 0.047 Uiso 1 1 calc R U . . .
C6 C 0.4375(4) 0.2913(2) 0.43134(16) 0.0278(7) Uani 1 1 d . . . . .
H6A H 0.500615 0.304038 0.398133 0.033 Uiso 1 1 calc R U . . .
H6B H 0.362677 0.256878 0.415096 0.033 Uiso 1 1 calc R U . . .
C39 C 0.0629(4) 0.4769(2) 0.66996(17) 0.0295(7) Uani 1 1 d . . . . .
H39A H 0.130979 0.448743 0.695477 0.035 Uiso 1 1 calc R U . . .
H39B H 0.023559 0.523300 0.693190 0.035 Uiso 1 1 calc R U . . .
C24 C 0.1887(5) 0.2506(3) 0.7972(2) 0.0418(10) Uani 1 1 d . . . . .
H24 H 0.125361 0.243096 0.828759 0.050 Uiso 1 1 calc R U . . .
C4 C 0.3901(4) 0.2006(2) 0.53649(17) 0.0292(7) Uani 1 1 d . . . . .
H4A H 0.335076 0.249795 0.547298 0.035 Uiso 1 1 calc R U . . .
H4B H 0.329842 0.160634 0.515748 0.035 Uiso 1 1 calc R U . . .
C3 C 0.4478(4) 0.1605(2) 0.59316(18) 0.0309(8) Uani 1 1 d . . . . .
H3A H 0.370638 0.142610 0.618559 0.037 Uiso 1 1 calc R U . . .
H3B H 0.499244 0.110116 0.581676 0.037 Uiso 1 1 calc R U . . .
C2 C 0.5414(4) 0.2163(2) 0.63011(17) 0.0295(7) Uani 1 1 d . . . . .
H2A H 0.620368 0.232428 0.605198 0.035 Uiso 1 1 calc R U . . .
H2B H 0.576741 0.183846 0.664220 0.035 Uiso 1 1 calc R U . . .
C40 C -0.0501(4) 0.4158(3) 0.6547(2) 0.0376(9) Uani 1 1 d . . . . .
H40A H -0.013889 0.372481 0.628442 0.056 Uiso 1 1 calc R U . . .
H40B H -0.124303 0.445087 0.634417 0.056 Uiso 1 1 calc R U . . .
H40C H -0.084707 0.390445 0.691382 0.056 Uiso 1 1 calc R U . . .
C41 C 0.0345(4) 0.5580(3) 0.5746(2) 0.0429(10) Uani 1 1 d . . . . .
H41A H -0.015284 0.599400 0.598038 0.064 Uiso 1 1 calc R U . . .
H41B H -0.030158 0.518288 0.557453 0.064 Uiso 1 1 calc R U . . .
H41C H 0.084548 0.585738 0.542488 0.064 Uiso 1 1 calc R U . . .
C30 C 0.1813(4) 0.5305(3) 0.36391(18) 0.0351(8) Uani 1 1 d . . . . .
H30A H 0.091113 0.550199 0.376350 0.053 Uiso 1 1 calc R U . . .
H30B H 0.171062 0.490300 0.331487 0.053 Uiso 1 1 calc R U . . .
H30C H 0.235925 0.577634 0.350051 0.053 Uiso 1 1 calc R U . . .
C23 C 0.1425(4) 0.2669(3) 0.7400(2) 0.0426(10) Uani 1 1 d . . . . .
H23 H 0.047405 0.268130 0.732012 0.051 Uiso 1 1 calc R U . . .

loop_
_atom_site_aniso_label
_atom_site_aniso_U_11
_atom_site_aniso_U_22
_atom_site_aniso_U_33
_atom_site_aniso_U_23
_atom_site_aniso_U_13
_atom_site_aniso_U_12
S5 0.0313(4) 0.0265(4) 0.0320(4) -0.0033(3) -0.0028(3) 0.0026(3)
O34 0.0356(13) 0.0329(14) 0.0157(11) -0.0029(10) 0.0002(9) 0.0060(10)
O37 0.0333(12) 0.0263(12) 0.0200(11) -0.0027(10) -0.0041(9) -0.0021(10)
O36 0.0429(13) 0.0254(12) 0.0176(11) -0.0009(9) 0.0007(10) -0.0044(11)
O33 0.0380(13) 0.0283(13) 0.0245(12) 0.0038(10) -0.0091(10) -0.0049(11)
O44 0.0353(13) 0.0343(14) 0.0268(13) -0.0059(11) 0.0024(11) 0.0027(11)
O45 0.0359(14) 0.0304(14) 0.0241(12) 0.0012(10) 0.0042(10) 0.0044(11)
O35 0.0456(15) 0.0286(14) 0.0291(13) -0.0107(11) 0.0078(11) -0.0039(12)
O29 0.0444(14) 0.0309(14) 0.0278(13) -0.0101(11) -0.0063(11) 0.0033(12)
N18 0.0234(12) 0.0251(14) 0.0165(12) 0.0001(10) -0.0003(10) 0.0019(11)
O46 0.0435(15) 0.0457(17) 0.0218(12) 0.0065(11) -0.0066(11) -0.0155(13)
N9 0.0320(14) 0.0186(13) 0.0192(13) -0.0023(10) 0.0021(11) -0.0015(11)
N12 0.0295(13) 0.0206(13) 0.0161(12) -0.0024(10) -0.0004(11) 0.0015(11)
N15 0.0280(13) 0.0202(13) 0.0172(12) -0.0027(11) -0.0007(11) 0.0022(11)
N27 0.0332(14) 0.0233(14) 0.0181(13) -0.0024(11) -0.0004(11) -0.0007(12)
C17 0.0230(14) 0.0216(16) 0.0195(15) 0.0006(12) 0.0002(12) -0.0028(12)
N32 0.0323(14) 0.0235(15) 0.0339(16) 0.0086(12) -0.0109(13) -0.0067(12)
C11 0.0228(14) 0.0190(15) 0.0201(14) 0.0020(12) 0.0016(12) -0.0029(12)
C19 0.0243(14) 0.0212(15) 0.0180(14) 0.0034(12) -0.0009(12) 0.0001(12)
C16 0.0239(14) 0.0251(16) 0.0166(14) 0.0013(12) 0.0004(12) 0.0045(13)
C14 0.0270(15) 0.0218(16) 0.0196(15) -0.0014(12) -0.0007(13) 0.0026(12)
C31 0.0297(16) 0.0219(17) 0.0210(15) 0.0017(13) -0.0005(13) -0.0004(13)
C8 0.0336(16) 0.0177(15) 0.0206(15) -0.0005(12) -0.0006(13) 0.0006(13)
C21 0.0319(17) 0.0153(15) 0.0301(17) -0.0003(13) 0.0022(14) -0.0035(13)
C28 0.0314(16) 0.0252(17) 0.0238(17) -0.0030(14) -0.0028(14) -0.0046(14)
O47 0.064(2) 0.057(2) 0.0471(19) 0.0008(17) -0.0012(17) 0.0006(18)
C10 0.0287(15) 0.0203(16) 0.0235(15) -0.0011(13) -0.0007(14) 0.0022(13)
C38 0.0253(15) 0.0317(18) 0.0209(15) -0.0043(14) 0.0006(13) 0.0000(14)
C20 0.0246(15) 0.0206(16) 0.0250(16) 0.0008(13) -0.0010(13) 0.0004(12)
C1 0.0245(14) 0.0214(15) 0.0261(16) 0.0006(13) -0.0015(13) 0.0012(13)
C7 0.0334(17) 0.0207(16) 0.0234(16) 0.0008(13) 0.0000(14) -0.0031(14)
C22 0.0329(18) 0.032(2) 0.036(2) -0.0006(16) 0.0014(15) -0.0042(15)
C26 0.0391(19) 0.0259(18) 0.0337(19) 0.0045(15) -0.0008(16) -0.0025(15)
C13 0.0306(16) 0.0184(15) 0.0223(16) -0.0010(12) 0.0021(13) 0.0010(12)
C42 0.0316(17) 0.0277(19) 0.0322(18) -0.0052(15) 0.0069(14) 0.0002(14)
C43 0.043(2) 0.0259(18) 0.0274(18) 0.0042(14) -0.0018(15) 0.0059(15)
C25 0.062(3) 0.0246(19) 0.0309(19) 0.0065(15) 0.0051(19) -0.0045(17)
C6 0.0333(17) 0.0233(17) 0.0266(17) -0.0043(13) -0.0014(14) -0.0006(13)
C39 0.0297(17) 0.0311(19) 0.0278(17) -0.0051(14) 0.0028(14) -0.0042(14)
C24 0.051(2) 0.029(2) 0.045(2) 0.0019(18) 0.019(2) -0.0077(17)
C4 0.0310(17) 0.0248(17) 0.0318(18) -0.0020(14) 0.0006(15) -0.0047(14)
C3 0.0349(19) 0.0200(17) 0.038(2) -0.0021(14) -0.0019(15) -0.0011(14)
C2 0.0324(17) 0.0224(17) 0.0338(18) -0.0021(14) -0.0053(15) 0.0036(14)
C40 0.0296(18) 0.042(2) 0.041(2) -0.0057(18) 0.0077(16) -0.0076(16)
C41 0.0285(17) 0.066(3) 0.034(2) 0.010(2) -0.0051(16) 0.0013(19)
C30 0.043(2) 0.0303(19) 0.0321(19) -0.0006(16) -0.0096(16) 0.0009(17)
C23 0.033(2) 0.044(2) 0.051(3) 0.000(2) 0.0099(18) -0.0050(18)

loop_
_atom_type_symbol
_atom_type_description
_atom_type_scat_dispersion_real
_atom_type_scat_dispersion_imag
_atom_type_scat_source
C C 0.0181 0.0091 'International Tables Vol C Tables 4.2.6.8 and 6.1.1.4'
H H 0.0000 0.0000 'International Tables Vol C Tables 4.2.6.8 and 6.1.1.4'
N N 0.0311 0.0180 'International Tables Vol C Tables 4.2.6.8 and 6.1.1.4'
O O 0.0492 0.0322 'International Tables Vol C Tables 4.2.6.8 and 6.1.1.4'
S S 0.3331 0.5567 'International Tables Vol C Tables 4.2.6.8 and 6.1.1.4'

loop_
_geom_angle_atom_site_label_1
_geom_angle_atom_site_label_2
_geom_angle_atom_site_label_3
_geom_angle
_geom_angle_site_symmetry_1
_geom_angle_site_symmetry_3
_geom_angle_publ_flag
C6 S5 C4 101.40(17) . . ?
H44A O44 H44B 95(4) . . ?
H45A O45 H45B 103(4) . . ?
C17 N18 H18 119.4 . . ?
C17 N18 C19 121.2(3) . . ?
C19 N18 H18 119.4 . . ?
H46A O46 H46B 112(5) . . ?
C8 N9 H9 120.1 . . ?
C8 N9 C10 119.9(3) . . ?
C10 N9 H9 120.1 . . ?
C11 N12 H12 119.4 . . ?
C11 N12 C13 121.2(3) . . ?
C13 N12 H12 119.4 . . ?
C16 N15 H15 119.1 . . ?
C14 N15 H15 119.1 . . ?
C14 N15 C16 121.7(3) . . ?
C28 N27 H27 120.3 . . ?
C28 N27 C7 119.3(3) . . ?
C7 N27 H27 120.3 . . ?
O34 C17 N18 122.1(3) . . ?
O34 C17 C16 120.5(3) . . ?
N18 C17 C16 117.3(3) . . ?
H32A N32 H32B 120.0 . . ?
C31 N32 H32A 120.0 . . ?
C31 N32 H32B 120.0 . . ?
O37 C11 N12 122.6(3) . . ?
O37 C11 C10 121.3(3) . . ?
N12 C11 C10 116.0(3) . . ?
N18 C19 H19 107.7 . . ?
N18 C19 C31 113.5(3) . . ?
N18 C19 C20 110.4(3) . . ?
C31 C19 H19 107.7 . . ?
C31 C19 C20 109.6(3) . . ?
C20 C19 H19 107.7 . . ?
N15 C16 C17 111.1(3) . . ?
N15 C16 H16 107.4 . . ?
N15 C16 C38 110.5(3) . . ?
C17 C16 H16 107.4 . . ?
C17 C16 C38 112.7(3) . . ?
C38 C16 H16 107.4 . . ?
O35 C14 N15 123.9(3) . . ?
O35 C14 C13 118.9(3) . . ?
N15 C14 C13 117.2(3) . . ?
O33 C31 N32 123.0(3) . . ?
O33 C31 C19 119.3(3) . . ?
N32 C31 C19 117.7(3) . . ?
O36 C8 N9 121.3(3) . . ?
O36 C8 C7 120.2(3) . . ?
N9 C8 C7 118.5(3) . . ?
C22 C21 C1 120.4(3) . . ?
C22 C21 C26 117.9(4) . . ?
C26 C21 C1 121.6(3) . . ?
O29 C28 N27 120.8(3) . . ?
O29 C28 C30 122.0(4) . . ?
N27 C28 C30 117.3(3) . . ?
H47A O47 H47B 104.5 . . ?
N9 C10 C11 111.4(3) . . ?
N9 C10 H10 108.2 . . ?
N9 C10 C42 111.0(3) . . ?
C11 C10 H10 108.2 . . ?
C42 C10 C11 109.6(3) . . ?
C42 C10 H10 108.2 . . ?
C16 C38 H38 108.5 . . ?
C39 C38 C16 111.2(3) . . ?
C39 C38 H38 108.5 . . ?
C41 C38 C16 109.0(3) . . ?
C41 C38 H38 108.5 . . ?
C41 C38 C39 111.0(3) . . ?
C19 C20 H20A 108.7 . . ?
C19 C20 H20B 108.7 . . ?
H20A C20 H20B 107.6 . . ?
C1 C20 C19 114.3(3) . . ?
C1 C20 H20A 108.7 . . ?
C1 C20 H20B 108.7 . . ?
C21 C1 C20 112.8(3) . . ?
C21 C1 H1 107.6 . . ?
C21 C1 C2 111.7(3) . . ?
C20 C1 H1 107.6 . . ?
C20 C1 C2 109.2(3) . . ?
C2 C1 H1 107.6 . . ?
N27 C7 C8 112.3(3) . . ?
N27 C7 H7 108.1 . . ?
N27 C7 C6 108.8(3) . . ?
C8 C7 H7 108.1 . . ?
C8 C7 C6 111.3(3) . . ?
C6 C7 H7 108.1 . . ?
C21 C22 H22 119.4 . . ?
C23 C22 C21 121.2(4) . . ?
C23 C22 H22 119.4 . . ?
C21 C26 H26 119.6 . . ?
C25 C26 C21 120.8(4) . . ?
C25 C26 H26 119.6 . . ?
N12 C13 C14 112.5(3) . . ?
N12 C13 H13 108.6 . . ?
N12 C13 C43 109.5(3) . . ?
C14 C13 H13 108.6 . . ?
C43 C13 C14 108.9(3) . . ?
C43 C13 H13 108.6 . . ?
C10 C42 H42A 109.5 . . ?
C10 C42 H42B 109.5 . . ?
C10 C42 H42C 109.5 . . ?
H42A C42 H42B 109.5 . . ?
H42A C42 H42C 109.5 . . ?
H42B C42 H42C 109.5 . . ?
C13 C43 H43A 109.5 . . ?
C13 C43 H43B 109.5 . . ?
C13 C43 H43C 109.5 . . ?
H43A C43 H43B 109.5 . . ?
H43A C43 H43C 109.5 . . ?
H43B C43 H43C 109.5 . . ?
C26 C25 H25 120.0 . . ?
C24 C25 C26 120.0(4) . . ?
C24 C25 H25 120.0 . . ?
S5 C6 H6A 108.7 . . ?
S5 C6 H6B 108.7 . . ?
C7 C6 S5 114.3(2) . . ?
C7 C6 H6A 108.7 . . ?
C7 C6 H6B 108.7 . . ?
H6A C6 H6B 107.6 . . ?
C38 C39 H39A 108.9 . . ?
C38 C39 H39B 108.9 . . ?
H39A C39 H39B 107.7 . . ?
C40 C39 C38 113.2(3) . . ?
C40 C39 H39A 108.9 . . ?
C40 C39 H39B 108.9 . . ?
C25 C24 H24 120.1 . . ?
C25 C24 C23 119.8(4) . . ?
C23 C24 H24 120.1 . . ?
S5 C4 H4A 109.6 . . ?
S5 C4 H4B 109.6 . . ?
H4A C4 H4B 108.1 . . ?
C3 C4 S5 110.2(3) . . ?
C3 C4 H4A 109.6 . . ?
C3 C4 H4B 109.6 . . ?
C4 C3 H3A 108.5 . . ?
C4 C3 H3B 108.5 . . ?
H3A C3 H3B 107.5 . . ?
C2 C3 C4 115.0(3) . . ?
C2 C3 H3A 108.5 . . ?
C2 C3 H3B 108.5 . . ?
C1 C2 H2A 108.5 . . ?
C1 C2 H2B 108.5 . . ?
C3 C2 C1 114.9(3) . . ?
C3 C2 H2A 108.5 . . ?
C3 C2 H2B 108.5 . . ?
H2A C2 H2B 107.5 . . ?
C39 C40 H40A 109.5 . . ?
C39 C40 H40B 109.5 . . ?
C39 C40 H40C 109.5 . . ?
H40A C40 H40B 109.5 . . ?
H40A C40 H40C 109.5 . . ?
H40B C40 H40C 109.5 . . ?
C38 C41 H41A 109.5 . . ?
C38 C41 H41B 109.5 . . ?
C38 C41 H41C 109.5 . . ?
H41A C41 H41B 109.5 . . ?
H41A C41 H41C 109.5 . . ?
H41B C41 H41C 109.5 . . ?
C28 C30 H30A 109.5 . . ?
C28 C30 H30B 109.5 . . ?
C28 C30 H30C 109.5 . . ?
H30A C30 H30B 109.5 . . ?
H30A C30 H30C 109.5 . . ?
H30B C30 H30C 109.5 . . ?
C22 C23 C24 120.2(4) . . ?
C22 C23 H23 119.9 . . ?
C24 C23 H23 119.9 . . ?

loop_
_geom_bond_atom_site_label_1
_geom_bond_atom_site_label_2
_geom_bond_distance
_geom_bond_site_symmetry_2
_geom_bond_publ_flag
S5 C6 1.813(4) . ?
S5 C4 1.825(4) . ?
O34 C17 1.237(4) . ?
O37 C11 1.230(4) . ?
O36 C8 1.238(4) . ?
O33 C31 1.237(4) . ?
O44 H44A 0.88(2) . ?
O44 H44B 0.88(3) . ?
O45 H45A 0.87(2) . ?
O45 H45B 0.87(3) . ?
O35 C14 1.237(4) . ?
O29 C28 1.226(4) . ?
N18 H18 0.8800 . ?
N18 C17 1.333(4) . ?
N18 C19 1.463(4) . ?
O46 H46A 0.86(3) . ?
O46 H46B 0.87(3) . ?
N9 H9 0.8800 . ?
N9 C8 1.341(5) . ?
N9 C10 1.453(4) . ?
N12 H12 0.8800 . ?
N12 C11 1.344(4) . ?
N12 C13 1.453(4) . ?
N15 H15 0.8800 . ?
N15 C16 1.456(4) . ?
N15 C14 1.328(5) . ?
N27 H27 0.8800 . ?
N27 C28 1.354(5) . ?
N27 C7 1.448(5) . ?
C17 C16 1.535(4) . ?
N32 H32A 0.8800 . ?
N32 H32B 0.8800 . ?
N32 C31 1.322(5) . ?
C11 C10 1.539(5) . ?
C19 H19 1.0000 . ?
C19 C31 1.525(5) . ?
C19 C20 1.529(5) . ?
C16 H16 1.0000 . ?
C16 C38 1.541(5) . ?
C14 C13 1.530(5) . ?
C8 C7 1.526(5) . ?
C21 C1 1.518(5) . ?
C21 C22 1.390(5) . ?
C21 C26 1.397(5) . ?
C28 C30 1.502(5) . ?
O47 H47A 0.8695 . ?
O47 H47B 0.8699 . ?
C10 H10 1.0000 . ?
C10 C42 1.531(5) . ?
C38 H38 1.0000 . ?
C38 C39 1.532(5) . ?
C38 C41 1.529(5) . ?
C20 H20A 0.9900 . ?
C20 H20B 0.9900 . ?
C20 C1 1.526(5) . ?
C1 H1 1.0000 . ?
C1 C2 1.541(5) . ?
C7 H7 1.0000 . ?
C7 C6 1.532(5) . ?
C22 H22 0.9500 . ?
C22 C23 1.381(6) . ?
C26 H26 0.9500 . ?
C26 C25 1.396(6) . ?
C13 H13 1.0000 . ?
C13 C43 1.522(5) . ?
C42 H42A 0.9800 . ?
C42 H42B 0.9800 . ?
C42 H42C 0.9800 . ?
C43 H43A 0.9800 . ?
C43 H43B 0.9800 . ?
C43 H43C 0.9800 . ?
C25 H25 0.9500 . ?
C25 C24 1.371(7) . ?
C6 H6A 0.9900 . ?
C6 H6B 0.9900 . ?
C39 H39A 0.9900 . ?
C39 H39B 0.9900 . ?
C39 C40 1.521(5) . ?
C24 H24 0.9500 . ?
C24 C23 1.387(7) . ?
C4 H4A 0.9900 . ?
C4 H4B 0.9900 . ?
C4 C3 1.535(5) . ?
C3 H3A 0.9900 . ?
C3 H3B 0.9900 . ?
C3 C2 1.530(5) . ?
C2 H2A 0.9900 . ?
C2 H2B 0.9900 . ?
C40 H40A 0.9800 . ?
C40 H40B 0.9800 . ?
C40 H40C 0.9800 . ?
C41 H41A 0.9800 . ?
C41 H41B 0.9800 . ?
C41 H41C 0.9800 . ?
C30 H30A 0.9800 . ?
C30 H30B 0.9800 . ?
C30 H30C 0.9800 . ?
C23 H23 0.9500 . ?

loop_
_geom_torsion_atom_site_label_1
_geom_torsion_atom_site_label_2
_geom_torsion_atom_site_label_3
_geom_torsion_atom_site_label_4
_geom_torsion
_geom_torsion_site_symmetry_1
_geom_torsion_site_symmetry_2
_geom_torsion_site_symmetry_3
_geom_torsion_site_symmetry_4
_geom_torsion_publ_flag
S5 C4 C3 C2 60.2(4) . . . . ?
O34 C17 C16 N15 136.0(3) . . . . ?
O34 C17 C16 C38 -99.4(4) . . . . ?
O37 C11 C10 N9 138.1(3) . . . . ?
O37 C11 C10 C42 -98.7(4) . . . . ?
O36 C8 C7 N27 132.0(3) . . . . ?
O36 C8 C7 C6 -105.7(4) . . . . ?
O35 C14 C13 N12 149.1(3) . . . . ?
O35 C14 C13 C43 -89.3(4) . . . . ?
N18 C17 C16 N15 -45.1(4) . . . . ?
N18 C17 C16 C38 79.5(4) . . . . ?
N18 C19 C31 O33 161.5(3) . . . . ?
N18 C19 C31 N32 -20.7(4) . . . . ?
N18 C19 C20 C1 -61.3(4) . . . . ?
N9 C8 C7 N27 -49.3(4) . . . . ?
N9 C8 C7 C6 73.0(4) . . . . ?
N12 C11 C10 N9 -43.9(4) . . . . ?
N12 C11 C10 C42 79.3(4) . . . . ?
N15 C16 C38 C39 175.3(3) . . . . ?
N15 C16 C38 C41 -61.9(4) . . . . ?
N15 C14 C13 N12 -33.2(4) . . . . ?
N15 C14 C13 C43 88.5(4) . . . . ?
N27 C7 C6 S5 176.0(2) . . . . ?
C17 N18 C19 C31 -80.1(4) . . . . ?
C17 N18 C19 C20 156.3(3) . . . . ?
C17 C16 C38 C39 50.4(4) . . . . ?
C17 C16 C38 C41 173.1(3) . . . . ?
C11 N12 C13 C14 -62.5(4) . . . . ?
C11 N12 C13 C43 176.2(3) . . . . ?
C19 N18 C17 O34 5.1(5) . . . . ?
C19 N18 C17 C16 -173.9(3) . . . . ?
C19 C20 C1 C21 -51.0(4) . . . . ?
C19 C20 C1 C2 -175.9(3) . . . . ?
C16 N15 C14 O35 -1.2(5) . . . . ?
C16 N15 C14 C13 -178.9(3) . . . . ?
C16 C38 C39 C40 -178.6(3) . . . . ?
C14 N15 C16 C17 -86.2(4) . . . . ?
C14 N15 C16 C38 148.0(3) . . . . ?
C31 C19 C20 C1 173.0(3) . . . . ?
C8 N9 C10 C11 -59.6(4) . . . . ?
C8 N9 C10 C42 177.9(3) . . . . ?
C8 C7 C6 S5 51.7(4) . . . . ?
C21 C1 C2 C3 72.1(4) . . . . ?
C21 C22 C23 C24 2.5(7) . . . . ?
C21 C26 C25 C24 -0.4(6) . . . . ?
C28 N27 C7 C8 -58.8(4) . . . . ?
C28 N27 C7 C6 177.5(3) . . . . ?
C10 N9 C8 O36 -1.6(5) . . . . ?
C10 N9 C8 C7 179.7(3) . . . . ?
C20 C19 C31 O33 -74.5(4) . . . . ?
C20 C19 C31 N32 103.2(4) . . . . ?
C20 C1 C2 C3 -162.4(3) . . . . ?
C1 C21 C22 C23 -177.9(4) . . . . ?
C1 C21 C26 C25 176.8(3) . . . . ?
C7 N27 C28 O29 4.3(5) . . . . ?
C7 N27 C28 C30 -175.9(3) . . . . ?
C22 C21 C1 C20 130.1(4) . . . . ?
C22 C21 C1 C2 -106.4(4) . . . . ?
C22 C21 C26 C25 0.2(6) . . . . ?
C26 C21 C1 C20 -46.4(4) . . . . ?
C26 C21 C1 C2 77.0(4) . . . . ?
C26 C21 C22 C23 -1.2(6) . . . . ?
C26 C25 C24 C23 1.6(7) . . . . ?
C13 N12 C11 O37 0.4(5) . . . . ?
C13 N12 C11 C10 -177.6(3) . . . . ?
C25 C24 C23 C22 -2.7(7) . . . . ?
C6 S5 C4 C3 -170.8(3) . . . . ?
C4 S5 C6 C7 67.5(3) . . . . ?
C4 C3 C2 C1 61.3(4) . . . . ?
C41 C38 C39 C40 59.9(4) . . . . ?
